data_1564667
loop_
_publ_author_name
'Tian, Jingye'
'Shi, Donglei'
'Zhang, Yanhui'
'Li, Xiaokang'
'Xinming, Li'
'Teng, Hao'
'James, Tony D.'
'Li, Jian'
'Guo, Yuan'

_publ_section_title
;
 &#x000D; Stress response decay with aging visualized using a dual-channel
 logic-based fluorescent probe&#x000D;
;
_journal_name_full 'Chemical Science'
_journal_paper_doi 10.1039/D1SC04162B
_journal_year 2021
_chemical_formula_moiety 'C36 H30 N4 O3 S, 0.5(C H2 Cl2)'
_chemical_formula_sum 'C36.5 H31 Cl N4 O3 S'
_chemical_formula_weight 641.16
_space_group_crystal_system monoclinic
_space_group_IT_number 15
_space_group_name_Hall '-C 2yc'
_space_group_name_H-M_alt 'C 1 2/c 1'
_atom_sites_solution_hydrogens geom
_audit_creation_date 2018-03-26
_audit_creation_method
;
Olex2 1.2-alpha
(compiled 2018.03.09 svn.r3491 for OlexSys, GUI svn.r5480)
;
_audit_update_record
;
2020-07-24 deposited with the CCDC.	2021-09-17 downloaded from the CCDC.
;
_cell_angle_alpha 90
_cell_angle_beta 94.57(2)
_cell_angle_gamma 90
_cell_formula_units_Z 8
_cell_length_a 32.58(3)
_cell_length_b 12.432(11)
_cell_length_c 16.118(15)
_cell_measurement_reflns_used 1278
_cell_measurement_temperature 296.15
_cell_measurement_theta_max 27.078
_cell_measurement_theta_min 2.193
_cell_volume 6508(10)
_computing_cell_refinement 'SAINT v7.68A (Bruker, 2009)'
_computing_data_reduction 'SAINT v7.68A (Bruker, 2009)'
_computing_molecular_graphics 'Olex2 (Dolomanov et al., 2009)'
_computing_publication_material 'Olex2 (Dolomanov et al., 2009)'
_computing_structure_refinement 'ShelXL (Sheldrick, 2015)'
_diffrn_ambient_temperature 296.15
_diffrn_measured_fraction_theta_full 0.994
_diffrn_measured_fraction_theta_max 0.994
_diffrn_measurement_device_type 'Bruker APEX-II CCD'
_diffrn_measurement_method '\f and \w scans'
_diffrn_radiation_monochromator graphite
_diffrn_radiation_type MoK\a
_diffrn_radiation_wavelength 0.71073
_diffrn_reflns_av_R_equivalents 0.1635
_diffrn_reflns_av_unetI/netI 0.3961
_diffrn_reflns_Laue_measured_fraction_full 0.994
_diffrn_reflns_Laue_measured_fraction_max 0.994
_diffrn_reflns_limit_h_max 38
_diffrn_reflns_limit_h_min -21
_diffrn_reflns_limit_k_max 14
_diffrn_reflns_limit_k_min -14
_diffrn_reflns_limit_l_max 17
_diffrn_reflns_limit_l_min -19
_diffrn_reflns_number 14140
_diffrn_reflns_point_group_measured_fraction_full 0.994
_diffrn_reflns_point_group_measured_fraction_max 0.994
_diffrn_reflns_theta_full 25.027
_diffrn_reflns_theta_max 25.027
_diffrn_reflns_theta_min 2.495
_diffrn_standards_number 0
_exptl_absorpt_coefficient_mu 0.224
_exptl_absorpt_correction_T_max 0.7454
_exptl_absorpt_correction_T_min 0.5587
_exptl_absorpt_correction_type multi-scan
_exptl_absorpt_process_details
'SADABS-2008/1 (Bruker,2008) was used for absorption correction. wR2(int) was 0.1544 before and 0.0553 after correction. The Ratio of minimum to maximum transmission is 0.7495. The \l/2 correction factor is 0.0015.'
_exptl_crystal_density_diffrn 1.309
_exptl_crystal_description irregular
_exptl_crystal_F_000 2680
_refine_diff_density_max 0.479
_refine_diff_density_min -0.221
_refine_diff_density_rms 0.065
_refine_ls_extinction_coef 0.0044(10)
_refine_ls_extinction_expression Fc^*^=kFc[1+0.001xFc^2^\l^3^/sin(2\q)]^-1/4^
_refine_ls_extinction_method 'SHELXL-2014/7 (Sheldrick 2014'
_refine_ls_goodness_of_fit_ref 0.957
_refine_ls_hydrogen_treatment constr
_refine_ls_matrix_type full
_refine_ls_number_parameters 428
_refine_ls_number_reflns 5725
_refine_ls_number_restraints 2
_refine_ls_restrained_S_all 0.965
_refine_ls_R_factor_all 0.2427
_refine_ls_R_factor_gt 0.0994
_refine_ls_shift/su_max 0.000
_refine_ls_shift/su_mean 0.000
_refine_ls_structure_factor_coef Fsqd
_refine_ls_weighting_details 'w=1/[\s^2^(Fo^2^)] where P=(Fo^2^+2Fc^2^)/3'
_refine_ls_weighting_scheme calc
_refine_ls_wR_factor_gt 0.2285
_refine_ls_wR_factor_ref 0.2962
_reflns_Friedel_coverage 0.000
_reflns_number_gt 2262
_reflns_number_total 5725
_reflns_threshold_expression 'I > 2\s(I)'
_cod_data_source_file d1sc04162b2.cif
_cod_data_source_block xb1235_0m
_cod_original_formula_sum 'C36.50 H31 Cl N4 O3 S'
_cod_database_code 1564667
_shelx_shelxl_version_number 2014/7
_shelx_space_group_comment
;
The symmetry employed for this shelxl refinement is uniquely defined
by the following loop, which should always be used as a source of
symmetry information in preference to the above space-group names.
They are only intended as comments.
;
_olex2_refinement_description
;
1. Fixed Uiso
 At 1.2 times of:
  All C(H) groups, All C(H,H) groups
 At 1.5 times of:
  All C(H,H,H) groups, All O(H) groups
2. Restrained distances
 Cl1-C45 = C45-Cl2
 1.7 with sigma of 0.02
3. Others
 Fixed Sof: Cl2(0.5) Cl1(0.5) C45(0.5) H45A(0.5) H45B(0.5)
4.a Secondary CH2 refined with riding coordinates:
 C24(H24A,H24B), C28(H28A,H28B), C32(H32A,H32B), C34(H34A,H34B), C38(H38A,
 H38B), C41(H41A,H41B), C45(H45A,H45B)
4.b Aromatic/amide H refined with riding coordinates:
 C14(H14), C18(H18), C25(H25), C27(H27), C29(H29), C30(H30), C33(H33),
 C35(H35), C36(H36), C39(H39), C42(H42)
4.c Idealised Me refined as rotating group:
 C40(H40A,H40B,H40C), C44(H44A,H44B,H44C)
4.d Idealised tetrahedral OH refined as rotating group:
 O1(H1)
;
_olex2_submission_special_instructions 'No special instructions were received'

loop_
_space_group_symop_operation_xyz
'x, y, z'
'-x, y, -z+1/2'
'x+1/2, y+1/2, z'
'-x+1/2, y+1/2, -z+1/2'
'-x, -y, -z'
'x, -y, z-1/2'
'-x+1/2, -y+1/2, -z'
'x+1/2, -y+1/2, z-1/2'

loop_
_atom_site_label
_atom_site_type_symbol
_atom_site_fract_x
_atom_site_fract_y
_atom_site_fract_z
_atom_site_U_iso_or_equiv
_atom_site_adp_type
_atom_site_occupancy
_atom_site_site_symmetry_order
_atom_site_calc_flag
_atom_site_refinement_flags_posn
_atom_site_refinement_flags_adp
_atom_site_refinement_flags_occupancy
_atom_site_disorder_assembly
_atom_site_disorder_group
S1 S 0.48524(4) 0.26007(12) 0.11093(11) 0.0693(6) Uani 1 1 d . . . . .
O1 O 0.50784(11) -0.1034(3) 0.1104(3) 0.0730(14) Uani 1 1 d . . . . .
H1 H 0.5216 -0.0552 0.1334 0.110 Uiso 1 1 calc GR . . . .
O2 O 0.37892(11) -0.1713(3) -0.0201(3) 0.0601(12) Uani 1 1 d . . . . .
O3 O 0.32852(13) 0.3053(3) -0.1087(3) 0.0839(15) Uani 1 1 d . . . . .
N1 N 0.52778(13) 0.0930(4) 0.1550(3) 0.0622(14) Uani 1 1 d . . . . .
N2 N 0.35738(12) 0.1428(3) -0.0775(3) 0.0508(12) Uani 1 1 d . . . . .
N3 N 0.37102(13) 0.1145(4) -0.1547(3) 0.0583(13) Uani 1 1 d . . . . .
N4 N 0.25113(14) -0.2832(4) -0.1492(3) 0.0668(15) Uani 1 1 d . . . . .
C5 C 0.35356(14) 0.0546(4) -0.0176(4) 0.0500(15) Uani 1 1 d . . . . .
C7 C 0.32723(13) -0.0371(4) -0.0535(3) 0.0471(14) Uani 1 1 d . . . . .
C8 C 0.55085(15) 0.1818(5) 0.1825(4) 0.0618(17) Uani 1 1 d . . . . .
C9 C 0.34014(15) -0.1393(4) -0.0527(3) 0.0506(15) Uani 1 1 d . . . . .
C10 C 0.46211(14) 0.0469(4) 0.0825(3) 0.0487(14) Uani 1 1 d . . . . .
C11 C 0.26157(15) -0.0981(5) -0.1168(4) 0.0573(16) Uani 1 1 d . . . . .
C13 C 0.31535(16) -0.2251(4) -0.0827(4) 0.0537(15) Uani 1 1 d . . . . .
C14 C 0.44288(15) -0.1323(4) 0.0433(4) 0.0551(16) Uani 1 1 d . . . . .
H14 H 0.4490 -0.2052 0.0402 0.066 Uiso 1 1 calc R . . . .
C15 C 0.39504(13) 0.0128(4) 0.0150(3) 0.0472(14) Uani 1 1 d . . . . .
C16 C 0.40513(15) -0.0950(4) 0.0116(3) 0.0503(15) Uani 1 1 d . . . . .
C17 C 0.33108(13) 0.1149(4) 0.0487(4) 0.0476(14) Uani 1 1 d . . . . .
C18 C 0.28749(15) -0.0174(4) -0.0871(4) 0.0586(17) Uani 1 1 d . . . . .
H18 H 0.2780 0.0532 -0.0897 0.070 Uiso 1 1 calc R . . . .
C20 C 0.27569(16) -0.2024(4) -0.1148(4) 0.0523(15) Uani 1 1 d . . . . .
C21 C 0.49269(14) 0.1238(4) 0.1182(4) 0.0541(15) Uani 1 1 d . . . . .
C22 C 0.31918(15) 0.2129(4) 0.0195(4) 0.0519(16) Uani 1 1 d . . . . .
C23 C 0.47120(14) -0.0632(4) 0.0789(4) 0.0538(15) Uani 1 1 d . . . . .
C24 C 0.3323(2) -0.3377(4) -0.0796(5) 0.075(2) Uani 1 1 d . . . . .
H24A H 0.3606 -0.3363 -0.0939 0.090 Uiso 1 1 calc R . . . .
H24B H 0.3321 -0.3651 -0.0232 0.090 Uiso 1 1 calc R . . . .
C25 C 0.42410(14) 0.0813(4) 0.0498(4) 0.0524(16) Uani 1 1 d . . . . .
H25 H 0.4180 0.1543 0.0515 0.063 Uiso 1 1 calc R . . . .
C26 C 0.53193(16) 0.2800(5) 0.1638(4) 0.0649(18) Uani 1 1 d . . . . .
C27 C 0.58901(16) 0.1790(6) 0.2272(4) 0.081(2) Uani 1 1 d . . . . .
H27 H 0.6018 0.1136 0.2404 0.097 Uiso 1 1 calc R . . . .
C28 C 0.21815(16) -0.0734(5) -0.1484(5) 0.079(2) Uani 1 1 d . . . . .
H28A H 0.2023 -0.0578 -0.1014 0.095 Uiso 1 1 calc R . . . .
H28B H 0.2181 -0.0093 -0.1827 0.095 Uiso 1 1 calc R . . . .
C29 C 0.32128(15) 0.0792(5) 0.1249(4) 0.0590(16) Uani 1 1 d . . . . .
H29 H 0.3297 0.0120 0.1450 0.071 Uiso 1 1 calc R . . . .
C30 C 0.29854(17) 0.1464(6) 0.1705(4) 0.0700(19) Uani 1 1 d . . . . .
H30 H 0.2919 0.1255 0.2232 0.084 Uiso 1 1 calc R . . . .
C31 C 0.33452(16) 0.2301(4) -0.0625(4) 0.0565(16) Uani 1 1 d . . . . .
C32 C 0.19858(19) -0.1576(6) -0.1956(5) 0.099(3) Uani 1 1 d . . . . .
H32A H 0.2068 -0.1536 -0.2520 0.119 Uiso 1 1 calc R . . . .
H32B H 0.1690 -0.1464 -0.1981 0.119 Uiso 1 1 calc R . . . .
C33 C 0.29545(16) 0.2788(5) 0.0640(5) 0.0675(18) Uani 1 1 d . . . . .
H33 H 0.2866 0.3452 0.0430 0.081 Uiso 1 1 calc R . . . .
C34 C 0.3081(2) -0.4119(5) -0.1376(5) 0.091(3) Uani 1 1 d . . . . .
H34A H 0.3152 -0.4858 -0.1236 0.109 Uiso 1 1 calc R . . . .
H34B H 0.3149 -0.3986 -0.1942 0.109 Uiso 1 1 calc R . . . .
C35 C 0.28526(18) 0.2447(6) 0.1392(5) 0.080(2) Uani 1 1 d . . . . .
H35 H 0.2691 0.2882 0.1703 0.096 Uiso 1 1 calc R . . . .
C36 C 0.58886(19) 0.3684(6) 0.2331(5) 0.088(2) Uani 1 1 d . . . . .
H36 H 0.6020 0.4316 0.2513 0.106 Uiso 1 1 calc R . . . .
C38 C 0.2075(2) -0.2637(6) -0.1638(5) 0.091(2) Uani 1 1 d . . . . .
H38A H 0.1957 -0.3164 -0.2031 0.109 Uiso 1 1 calc R . . . .
H38B H 0.1947 -0.2730 -0.1120 0.109 Uiso 1 1 calc R . . . .
C39 C 0.55143(18) 0.3739(5) 0.1887(5) 0.081(2) Uani 1 1 d . . . . .
H39 H 0.5393 0.4401 0.1755 0.097 Uiso 1 1 calc R . . . .
C40 C 0.4082(2) 0.1549(7) -0.2670(6) 0.104(3) Uani 1 1 d . . . . .
H40A H 0.4374 0.1445 -0.2646 0.156 Uiso 1 1 calc GR . . . .
H40B H 0.4006 0.2134 -0.3040 0.156 Uiso 1 1 calc GR . . . .
H40C H 0.3945 0.0905 -0.2871 0.156 Uiso 1 1 calc GR . . . .
C41 C 0.2624(2) -0.3944(6) -0.1312(6) 0.097(3) Uani 1 1 d . . . . .
H41A H 0.2469 -0.4414 -0.1702 0.116 Uiso 1 1 calc R . . . .
H41B H 0.2554 -0.4127 -0.0756 0.116 Uiso 1 1 calc R . . . .
C42 C 0.60727(19) 0.2724(6) 0.2512(5) 0.091(3) Uani 1 1 d . . . . .
H42 H 0.6330 0.2710 0.2807 0.110 Uiso 1 1 calc R . . . .
C43 C 0.39590(19) 0.1801(6) -0.1834(5) 0.0728(19) Uani 1 1 d . . . . .
C44 C 0.4147(2) 0.2785(6) -0.1444(6) 0.098(2) Uani 1 1 d . . . . .
H44A H 0.3984 0.3401 -0.1617 0.148 Uiso 1 1 calc GR . . . .
H44B H 0.4421 0.2872 -0.1614 0.148 Uiso 1 1 calc GR . . . .
H44C H 0.4158 0.2720 -0.0849 0.148 Uiso 1 1 calc GR . . . .
Cl2 Cl 0.3921(3) -0.5450(6) 0.0455(5) 0.223(4) Uani 0.5 1 d D . P . .
Cl1 Cl 0.4611(3) -0.4358(7) 0.0930(10) 0.328(8) Uani 0.5 1 d D . P . .
C45 C 0.4143(5) -0.4364(13) 0.0810(15) 0.29(2) Uani 0.5 1 d D . P . .
H45A H 0.4058 -0.3781 0.0435 0.344 Uiso 0.5 1 calc R . P . .
H45B H 0.4038 -0.4204 0.1343 0.344 Uiso 0.5 1 calc R . P . .

loop_
_atom_site_aniso_label
_atom_site_aniso_U_11
_atom_site_aniso_U_22
_atom_site_aniso_U_33
_atom_site_aniso_U_23
_atom_site_aniso_U_13
_atom_site_aniso_U_12
S1 0.0614(8) 0.0612(11) 0.0821(15) 0.0019(8) -0.0140(7) 0.0037(7)
O1 0.062(2) 0.071(3) 0.084(4) 0.009(2) -0.013(2) 0.019(2)
O2 0.071(2) 0.043(2) 0.063(3) -0.0051(19) -0.0121(19) 0.0049(17)
O3 0.106(3) 0.074(3) 0.071(4) 0.020(3) 0.001(2) 0.025(2)
N1 0.058(2) 0.071(3) 0.057(4) 0.006(3) -0.003(2) 0.006(2)
N2 0.062(2) 0.045(3) 0.045(4) 0.004(2) 0.0011(19) 0.005(2)
N3 0.076(3) 0.059(3) 0.040(4) 0.001(3) 0.005(2) -0.003(3)
N4 0.082(3) 0.056(3) 0.061(4) -0.007(3) -0.003(2) -0.016(2)
C5 0.054(3) 0.045(3) 0.050(4) 0.002(3) -0.004(2) 0.006(2)
C7 0.053(3) 0.043(3) 0.044(4) -0.005(3) -0.002(2) 0.001(2)
C8 0.049(3) 0.077(4) 0.058(5) 0.010(3) -0.002(2) -0.007(3)
C9 0.061(3) 0.051(3) 0.040(4) 0.001(3) 0.000(2) 0.007(3)
C10 0.056(3) 0.053(3) 0.038(4) -0.002(3) 0.003(2) 0.005(2)
C11 0.062(3) 0.065(4) 0.045(5) 0.003(3) 0.005(2) -0.009(3)
C13 0.075(3) 0.046(3) 0.040(4) -0.007(3) 0.005(2) -0.001(3)
C14 0.064(3) 0.045(3) 0.055(5) 0.005(3) -0.003(3) 0.012(3)
C15 0.050(2) 0.047(3) 0.043(4) 0.004(3) -0.001(2) 0.010(2)
C16 0.061(3) 0.052(3) 0.038(4) -0.002(3) 0.005(2) 0.005(2)
C17 0.049(2) 0.054(4) 0.040(4) -0.008(3) 0.002(2) 0.001(2)
C18 0.061(3) 0.056(4) 0.057(5) -0.002(3) -0.005(3) -0.001(3)
C20 0.072(3) 0.051(3) 0.035(4) -0.004(3) 0.008(2) -0.011(3)
C21 0.052(3) 0.062(4) 0.048(4) 0.009(3) 0.003(2) 0.009(2)
C22 0.059(3) 0.037(3) 0.058(5) -0.002(3) -0.005(3) 0.008(2)
C23 0.056(3) 0.063(4) 0.043(4) 0.004(3) 0.006(2) 0.015(3)
C24 0.099(4) 0.055(4) 0.070(6) 0.004(3) -0.007(3) -0.007(3)
C25 0.059(3) 0.043(3) 0.054(5) 0.001(3) 0.003(3) 0.006(2)
C26 0.055(3) 0.065(4) 0.072(5) -0.001(3) -0.006(3) 0.001(3)
C27 0.056(3) 0.101(5) 0.084(6) 0.017(4) -0.010(3) -0.001(3)
C28 0.063(3) 0.087(5) 0.086(6) -0.001(4) -0.013(3) -0.009(3)
C29 0.061(3) 0.067(4) 0.049(5) -0.009(3) 0.005(3) -0.007(3)
C30 0.074(4) 0.084(5) 0.053(5) -0.021(4) 0.018(3) -0.024(4)
C31 0.067(3) 0.042(3) 0.060(5) 0.017(3) -0.003(3) 0.007(3)
C32 0.070(4) 0.080(5) 0.141(8) -0.024(5) -0.025(4) -0.003(4)
C33 0.071(3) 0.064(4) 0.067(6) -0.009(4) 0.001(3) 0.016(3)
C34 0.100(5) 0.057(4) 0.112(8) -0.019(4) -0.016(4) -0.010(3)
C35 0.066(3) 0.086(6) 0.089(7) -0.037(5) 0.005(3) 0.012(3)
C36 0.073(4) 0.089(5) 0.098(7) -0.004(4) -0.015(4) -0.017(4)
C38 0.082(4) 0.092(6) 0.098(7) -0.005(5) -0.004(4) -0.026(4)
C39 0.072(4) 0.076(4) 0.092(7) -0.001(4) -0.007(3) -0.004(3)
C40 0.122(6) 0.118(6) 0.076(8) 0.008(5) 0.026(4) -0.010(5)
C41 0.122(6) 0.075(5) 0.093(8) -0.002(4) -0.001(4) -0.037(4)
C42 0.062(3) 0.096(6) 0.112(7) 0.001(5) -0.023(4) -0.013(4)
C43 0.079(4) 0.077(5) 0.061(6) -0.001(4) 0.001(3) 0.001(4)
C44 0.104(5) 0.086(5) 0.105(8) 0.002(5) 0.012(4) -0.006(4)
Cl2 0.290(9) 0.184(6) 0.181(9) -0.015(5) -0.062(7) 0.098(7)
Cl1 0.235(9) 0.175(7) 0.57(2) 0.194(10) -0.005(10) 0.016(6)
C45 0.24(2) 0.146(17) 0.43(4) 0.20(2) -0.27(3) -0.148(18)

loop_
_atom_type_symbol
_atom_type_description
_atom_type_scat_dispersion_real
_atom_type_scat_dispersion_imag
_atom_type_scat_source
C C 0.0033 0.0016 'International Tables Vol C Tables 4.2.6.8 and 6.1.1.4'
H H 0.0000 0.0000 'International Tables Vol C Tables 4.2.6.8 and 6.1.1.4'
Cl Cl 0.1484 0.1585 'International Tables Vol C Tables 4.2.6.8 and 6.1.1.4'
N N 0.0061 0.0033 'International Tables Vol C Tables 4.2.6.8 and 6.1.1.4'
O O 0.0106 0.0060 'International Tables Vol C Tables 4.2.6.8 and 6.1.1.4'
S S 0.1246 0.1234 'International Tables Vol C Tables 4.2.6.8 and 6.1.1.4'

loop_
_geom_angle_atom_site_label_1
_geom_angle_atom_site_label_2
_geom_angle_atom_site_label_3
_geom_angle
_geom_angle_site_symmetry_1
_geom_angle_site_symmetry_3
_geom_angle_publ_flag
C26 S1 C21 89.6(3) . . ?
C16 O2 C9 118.2(4) . . ?
C21 N1 C8 110.2(4) . . ?
N3 N2 C5 116.4(4) . . ?
C31 N2 N3 125.6(5) . . ?
C31 N2 C5 113.8(5) . . ?
C43 N3 N2 115.0(5) . . ?
C20 N4 C38 118.5(5) . . ?
C20 N4 C41 119.0(5) . . ?
C38 N4 C41 115.0(5) . . ?
N2 C5 C7 112.6(4) . . ?
N2 C5 C15 111.5(4) . . ?
N2 C5 C17 99.4(4) . . ?
C7 C5 C17 110.2(4) . . ?
C15 C5 C7 109.9(4) . . ?
C15 C5 C17 113.0(4) . . ?
C9 C7 C5 122.9(4) . . ?
C9 C7 C18 117.1(4) . . ?
C18 C7 C5 120.0(4) . . ?
N1 C8 C26 114.2(4) . . ?
C27 C8 N1 125.9(5) . . ?
C27 C8 C26 119.9(5) . . ?
O2 C9 C13 113.3(4) . . ?
C7 C9 O2 123.5(4) . . ?
C7 C9 C13 123.2(4) . . ?
C23 C10 C21 120.9(4) . . ?
C25 C10 C21 120.7(5) . . ?
C25 C10 C23 118.3(4) . . ?
C18 C11 C20 119.1(5) . . ?
C18 C11 C28 120.5(5) . . ?
C20 C11 C28 120.4(5) . . ?
C9 C13 C24 119.9(5) . . ?
C20 C13 C9 118.0(5) . . ?
C20 C13 C24 122.1(5) . . ?
C23 C14 C16 120.2(5) . . ?
C16 C15 C5 122.1(4) . . ?
C25 C15 C5 120.3(4) . . ?
C25 C15 C16 117.6(4) . . ?
O2 C16 C14 115.1(5) . . ?
O2 C16 C15 123.5(4) . . ?
C14 C16 C15 121.4(4) . . ?
C22 C17 C5 109.7(6) . . ?
C22 C17 C29 121.6(6) . . ?
C29 C17 C5 128.6(5) . . ?
C11 C18 C7 122.5(5) . . ?
N4 C20 C11 119.8(5) . . ?
N4 C20 C13 120.0(5) . . ?
C11 C20 C13 120.1(4) . . ?
N1 C21 S1 115.9(4) . . ?
N1 C21 C10 122.1(5) . . ?
C10 C21 S1 122.0(3) . . ?
C17 C22 C31 109.6(5) . . ?
C17 C22 C33 121.1(7) . . ?
C33 C22 C31 129.3(6) . . ?
O1 C23 C10 121.8(4) . . ?
O1 C23 C14 118.3(5) . . ?
C14 C23 C10 119.8(4) . . ?
C34 C24 C13 112.4(5) . . ?
C15 C25 C10 122.6(5) . . ?
C8 C26 S1 110.1(4) . . ?
C39 C26 S1 130.1(5) . . ?
C39 C26 C8 119.7(5) . . ?
C42 C27 C8 119.0(6) . . ?
C32 C28 C11 113.9(5) . . ?
C30 C29 C17 117.3(6) . . ?
C29 C30 C35 120.8(7) . . ?
O3 C31 N2 125.4(7) . . ?
O3 C31 C22 128.5(6) . . ?
N2 C31 C22 106.2(5) . . ?
C28 C32 C38 114.7(6) . . ?
C35 C33 C22 118.2(6) . . ?
C24 C34 C41 110.0(6) . . ?
C33 C35 C30 120.9(7) . . ?
C42 C36 C39 121.1(6) . . ?
C32 C38 N4 112.4(5) . . ?
C36 C39 C26 119.0(6) . . ?
N4 C41 C34 110.9(6) . . ?
C27 C42 C36 121.2(6) . . ?
N3 C43 C40 115.4(6) . . ?
N3 C43 C44 129.2(8) . . ?
C40 C43 C44 115.5(7) . . ?
Cl1 C45 Cl2 117.6(16) . . ?

loop_
_geom_bond_atom_site_label_1
_geom_bond_atom_site_label_2
_geom_bond_distance
_geom_bond_site_symmetry_2
_geom_bond_publ_flag
S1 C21 1.714(6) . ?
S1 C26 1.702(5) . ?
O1 C23 1.355(5) . ?
O2 C9 1.387(5) . ?
O2 C16 1.349(6) . ?
O3 C31 1.202(6) . ?
N1 C8 1.388(7) . ?
N1 C21 1.303(6) . ?
N2 N3 1.398(6) . ?
N2 C5 1.473(7) . ?
N2 C31 1.349(7) . ?
N3 C43 1.263(8) . ?
N4 C20 1.373(6) . ?
N4 C38 1.442(8) . ?
N4 C41 1.454(8) . ?
C5 C7 1.514(6) . ?
C5 C15 1.503(6) . ?
C5 C17 1.537(8) . ?
C7 C9 1.338(7) . ?
C7 C18 1.385(6) . ?
C8 C26 1.390(8) . ?
C8 C27 1.387(7) . ?
C9 C13 1.401(7) . ?
C10 C21 1.465(7) . ?
C10 C23 1.402(7) . ?
C10 C25 1.375(6) . ?
C11 C18 1.373(7) . ?
C11 C20 1.375(7) . ?
C11 C28 1.497(7) . ?
C13 C20 1.383(7) . ?
C13 C24 1.504(7) . ?
C14 C16 1.374(6) . ?
C14 C23 1.355(7) . ?
C15 C16 1.383(7) . ?
C15 C25 1.361(6) . ?
C17 C22 1.352(7) . ?
C17 C29 1.368(8) . ?
C22 C31 1.465(8) . ?
C22 C33 1.367(9) . ?
C24 C34 1.492(8) . ?
C26 C39 1.373(8) . ?
C27 C42 1.347(9) . ?
C28 C32 1.415(8) . ?
C29 C30 1.368(8) . ?
C30 C35 1.379(9) . ?
C32 C38 1.437(9) . ?
C33 C35 1.350(10) . ?
C34 C41 1.515(10) . ?
C36 C39 1.366(8) . ?
C36 C42 1.358(9) . ?
C40 C43 1.469(10) . ?
C43 C44 1.486(9) . ?
Cl2 C45 1.614(14) . ?
Cl1 C45 1.522(15) . ?

loop_
_geom_torsion_atom_site_label_1
_geom_torsion_atom_site_label_2
_geom_torsion_atom_site_label_3
_geom_torsion_atom_site_label_4
_geom_torsion
_geom_torsion_site_symmetry_1
_geom_torsion_site_symmetry_2
_geom_torsion_site_symmetry_3
_geom_torsion_site_symmetry_4
_geom_torsion_publ_flag
S1 C26 C39 C36 178.1(6) . . . . ?
O2 C9 C13 C20 178.6(5) . . . . ?
O2 C9 C13 C24 -1.8(8) . . . . ?
N1 C8 C26 S1 -0.4(7) . . . . ?
N1 C8 C26 C39 179.2(6) . . . . ?
N1 C8 C27 C42 -178.5(7) . . . . ?
N2 N3 C43 C40 -175.9(5) . . . . ?
N2 N3 C43 C44 4.6(9) . . . . ?
N2 C5 C7 C9 126.5(6) . . . . ?
N2 C5 C7 C18 -55.3(7) . . . . ?
N2 C5 C15 C16 -126.4(6) . . . . ?
N2 C5 C15 C25 54.0(7) . . . . ?
N2 C5 C17 C22 9.2(4) . . . . ?
N2 C5 C17 C29 -174.2(4) . . . . ?
N3 N2 C5 C7 -53.6(5) . . . . ?
N3 N2 C5 C15 70.4(5) . . . . ?
N3 N2 C5 C17 -170.3(3) . . . . ?
N3 N2 C31 O3 -13.6(8) . . . . ?
N3 N2 C31 C22 166.2(4) . . . . ?
C5 N2 N3 C43 -140.2(5) . . . . ?
C5 N2 C31 O3 -169.6(5) . . . . ?
C5 N2 C31 C22 10.2(5) . . . . ?
C5 C7 C9 O2 -0.9(9) . . . . ?
C5 C7 C9 C13 177.2(6) . . . . ?
C5 C7 C18 C11 -176.7(6) . . . . ?
C5 C15 C16 O2 -0.6(9) . . . . ?
C5 C15 C16 C14 -178.6(5) . . . . ?
C5 C15 C25 C10 178.2(5) . . . . ?
C5 C17 C22 C31 -4.1(5) . . . . ?
C5 C17 C22 C33 174.4(4) . . . . ?
C5 C17 C29 C30 -175.6(4) . . . . ?
C7 C5 C15 C16 -0.9(8) . . . . ?
C7 C5 C15 C25 179.5(5) . . . . ?
C7 C5 C17 C22 -109.2(5) . . . . ?
C7 C5 C17 C29 67.4(6) . . . . ?
C7 C9 C13 C20 0.3(9) . . . . ?
C7 C9 C13 C24 179.9(6) . . . . ?
C8 N1 C21 S1 1.9(7) . . . . ?
C8 N1 C21 C10 179.7(5) . . . . ?
C8 C26 C39 C36 -1.4(11) . . . . ?
C8 C27 C42 C36 0.6(12) . . . . ?
C9 O2 C16 C14 179.6(5) . . . . ?
C9 O2 C16 C15 1.6(8) . . . . ?
C9 C7 C18 C11 1.6(9) . . . . ?
C9 C13 C20 N4 176.2(6) . . . . ?
C9 C13 C20 C11 0.0(8) . . . . ?
C9 C13 C24 C34 -161.0(6) . . . . ?
C11 C28 C32 C38 39.8(10) . . . . ?
C13 C24 C34 C41 -44.5(9) . . . . ?
C15 C5 C7 C9 1.6(8) . . . . ?
C15 C5 C7 C18 179.8(5) . . . . ?
C15 C5 C17 C22 127.4(5) . . . . ?
C15 C5 C17 C29 -56.0(7) . . . . ?
C16 O2 C9 C7 -0.8(8) . . . . ?
C16 O2 C9 C13 -179.1(5) . . . . ?
C16 C14 C23 O1 179.2(5) . . . . ?
C16 C14 C23 C10 -0.8(9) . . . . ?
C16 C15 C25 C10 -1.4(9) . . . . ?
C17 C5 C7 C9 -123.5(6) . . . . ?
C17 C5 C7 C18 54.7(7) . . . . ?
C17 C5 C15 C16 122.7(6) . . . . ?
C17 C5 C15 C25 -56.9(7) . . . . ?
C17 C22 C31 O3 176.3(5) . . . . ?
C17 C22 C31 N2 -3.5(5) . . . . ?
C17 C22 C33 C35 2.1(8) . . . . ?
C17 C29 C30 C35 1.7(7) . . . . ?
C18 C7 C9 O2 -179.1(5) . . . . ?
C18 C7 C9 C13 -1.0(9) . . . . ?
C18 C11 C20 N4 -175.7(6) . . . . ?
C18 C11 C20 C13 0.6(9) . . . . ?
C18 C11 C28 C32 164.9(7) . . . . ?
C20 N4 C38 C32 40.9(9) . . . . ?
C20 N4 C41 C34 -44.3(9) . . . . ?
C20 C11 C18 C7 -1.4(9) . . . . ?
C20 C11 C28 C32 -16.9(10) . . . . ?
C20 C13 C24 C34 18.7(9) . . . . ?
C21 S1 C26 C8 1.2(5) . . . . ?
C21 S1 C26 C39 -178.3(8) . . . . ?
C21 N1 C8 C26 -0.9(8) . . . . ?
C21 N1 C8 C27 177.2(6) . . . . ?
C21 C10 C23 O1 2.1(8) . . . . ?
C21 C10 C23 C14 -177.9(5) . . . . ?
C21 C10 C25 C15 179.0(5) . . . . ?
C22 C17 C29 C30 0.6(7) . . . . ?
C22 C33 C35 C30 0.2(9) . . . . ?
C23 C10 C21 S1 171.0(5) . . . . ?
C23 C10 C21 N1 -6.6(9) . . . . ?
C23 C10 C25 C15 0.6(8) . . . . ?
C23 C14 C16 O2 -178.0(5) . . . . ?
C23 C14 C16 C15 0.1(9) . . . . ?
C24 C13 C20 N4 -3.4(9) . . . . ?
C24 C13 C20 C11 -179.7(6) . . . . ?
C24 C34 C41 N4 57.5(8) . . . . ?
C25 C10 C21 S1 -7.4(8) . . . . ?
C25 C10 C21 N1 175.0(5) . . . . ?
C25 C10 C23 O1 -179.5(5) . . . . ?
C25 C10 C23 C14 0.5(8) . . . . ?
C25 C15 C16 O2 178.9(5) . . . . ?
C25 C15 C16 C14 1.0(9) . . . . ?
C26 S1 C21 N1 -1.9(5) . . . . ?
C26 S1 C21 C10 -179.6(5) . . . . ?
C26 C8 C27 C42 -0.5(11) . . . . ?
C27 C8 C26 S1 -178.6(5) . . . . ?
C27 C8 C26 C39 0.9(10) . . . . ?
C28 C11 C18 C7 176.8(6) . . . . ?
C28 C11 C20 N4 6.1(9) . . . . ?
C28 C11 C20 C13 -177.6(6) . . . . ?
C28 C32 C38 N4 -51.9(10) . . . . ?
C29 C17 C22 C31 179.0(4) . . . . ?
C29 C17 C22 C33 -2.5(7) . . . . ?
C29 C30 C35 C33 -2.1(9) . . . . ?
C31 N2 N3 C43 64.3(6) . . . . ?
C31 N2 C5 C7 104.8(5) . . . . ?
C31 N2 C5 C15 -131.2(4) . . . . ?
C31 N2 C5 C17 -11.9(5) . . . . ?
C31 C22 C33 C35 -179.8(5) . . . . ?
C33 C22 C31 O3 -1.9(9) . . . . ?
C33 C22 C31 N2 178.3(5) . . . . ?
C38 N4 C20 C11 -18.5(9) . . . . ?
C38 N4 C20 C13 165.2(6) . . . . ?
C38 N4 C41 C34 166.3(6) . . . . ?
C39 C36 C42 C27 -1.1(13) . . . . ?
C41 N4 C20 C11 -166.8(7) . . . . ?
C41 N4 C20 C13 16.9(9) . . . . ?
C41 N4 C38 C32 -169.6(7) . . . . ?
C42 C36 C39 C26 1.5(12) . . . . ?
